data_4323081
loop_
_publ_author_name
'Peihua Yu'
'Thomas Pape'
'Isabel Us\'on'
'Musa A. Said'
'Herbert W. Roesky'
'Mavis L. Montero'
'Hans-Georg Schmidt'
'Alojz Demsar'

_publ_contact_author
;
       Herbert W. Roesky
       Institut f\"ur Anorganische Chemie
       Universit\"at G\"ottingen
       Tammannstr. 4
       37077 G\"ottingen
       Germany
;
_publ_contact_author_fax '49 551 39 3373'
_publ_contact_author_phone '49 551 39 3001'
_publ_section_title
;
 Reactions of Organotitanoxane Fluorides with AlR3 (R = Me, Et, CH2Ph) and
 Me3SiCl: X-ray Crystal Structures of [C5Me5Ti(\m-O)]4F[(\m-F)AlMe3]3,
 [C5Me5Ti(\m-O)]4F3[(\m-F)Al(CH2Ph)3], [C5Me5Ti(\m-O)Et]4, and
 (C5Me5)4Ti4O5X2 (X = Cl and F)
;
_journal_name_full 'Inorganic Chemistry'
_journal_page_first 5117
_journal_page_last 5124
_journal_paper_doi 10.1021/ic980450g
_journal_volume 37
_journal_year 1998
_chemical_formula_sum 'C75 H97 Al F4 O4 Ti4'
_chemical_formula_weight 1357.11
_chemical_name_systematic
;
 ?
;
_space_group_IT_number 2
_symmetry_cell_setting triclinic
_symmetry_space_group_name_Hall '-P 1'
_symmetry_space_group_name_H-M 'P -1'
_atom_sites_solution_hydrogens geom
_atom_sites_solution_primary direct
_atom_sites_solution_secondary difmap
_audit_creation_method SHELXL-97
_cell_angle_alpha 67.630(10)
_cell_angle_beta 81.610(10)
_cell_angle_gamma 89.85(2)
_cell_formula_units_Z 2
_cell_length_a 14.625(3)
_cell_length_b 14.798(3)
_cell_length_c 17.948(4)
_cell_measurement_reflns_used 8192
_cell_measurement_temperature 133(2)
_cell_measurement_theta_max 25
_cell_measurement_theta_min 10
_cell_volume 3547.6(13)
_computing_cell_refinement 'Siemens SMART (V. 4.050, Siemens 1996)'
_computing_data_collection 'Siemens SMART (V. 4.050, Siemens 1996)'
_computing_data_reduction 'Siemens SAINT (V. 4.050, Siemens 1996)'
_computing_molecular_graphics 'Siemens SHELXTL (V. 5.05)'
_computing_publication_material 'SHELXL-97 (Sheldrick, 1996)'
_computing_structure_refinement 'SHELXL-97 (Sheldrick, 1997)'
_computing_structure_solution 'SHELXS-97 (Sheldrick, 1990)'
_diffrn_ambient_temperature 133(2)
_diffrn_measured_fraction_theta_full 0.995
_diffrn_measured_fraction_theta_max 0.995
_diffrn_measurement_device_type 'Stoe-Siemens-Huber four circle diffractometer'
_diffrn_measurement_method 'phi & omega scans'
_diffrn_radiation_monochromator graphite
_diffrn_radiation_source 'fine-focus sealed tube'
_diffrn_radiation_type MoK\a
_diffrn_radiation_wavelength 0.71073
_diffrn_reflns_av_R_equivalents 0.0637
_diffrn_reflns_av_sigmaI/netI 0.0592
_diffrn_reflns_limit_h_max 17
_diffrn_reflns_limit_h_min -17
_diffrn_reflns_limit_k_max 17
_diffrn_reflns_limit_k_min -15
_diffrn_reflns_limit_l_max 21
_diffrn_reflns_limit_l_min 0
_diffrn_reflns_number 48727
_diffrn_reflns_theta_full 25.00
_diffrn_reflns_theta_max 25.00
_diffrn_reflns_theta_min 2.02
_exptl_absorpt_coefficient_mu 0.503
_exptl_absorpt_correction_T_max 0.8240
_exptl_absorpt_correction_T_min 0.7869
_exptl_absorpt_correction_type multi-scan
_exptl_crystal_colour orange
_exptl_crystal_density_diffrn 1.270
_exptl_crystal_density_method 'not measured'
_exptl_crystal_description blocks
_exptl_crystal_F_000 1432
_exptl_crystal_size_max 0.50
_exptl_crystal_size_mid 0.50
_exptl_crystal_size_min 0.40
_refine_diff_density_max 0.478
_refine_diff_density_min -0.375
_refine_diff_density_rms 0.072
_refine_ls_extinction_coef 0.0018(3)
_refine_ls_extinction_expression Fc^*^=kFc[1+0.001xFc^2^\l^3^/sin(2\q)]^-1/4^
_refine_ls_extinction_method SHELXL
_refine_ls_goodness_of_fit_ref 1.110
_refine_ls_hydrogen_treatment mixed
_refine_ls_matrix_type full
_refine_ls_number_parameters 878
_refine_ls_number_reflns 12465
_refine_ls_number_restraints 576
_refine_ls_restrained_S_all 1.102
_refine_ls_R_factor_all 0.1013
_refine_ls_R_factor_gt 0.0577
_refine_ls_shift/su_max 0.001
_refine_ls_shift/su_mean 0.000
_refine_ls_structure_factor_coef Fsqd
_refine_ls_weighting_details 'w=1/[\s^2^(Fo^2^)+(0.0383P)^2^+5.6527P] where P=(Fo^2^+2Fc^2^)/3'
_refine_ls_weighting_scheme calc
_refine_ls_wR_factor_gt 0.1152
_refine_ls_wR_factor_ref 0.1368
_reflns_number_gt 8586
_reflns_number_total 12465
_reflns_threshold_expression >2sigma(I)
_cod_data_source_file ic980450g_4.cif
_cod_data_source_block 3a
_cod_depositor_comments
;
The following automatic conversions were performed:

'_refine_ls_weighting_scheme' value 'calc
w=1/[\s^2^(Fo^2^)+(0.0383P)^2^+5.6527P] where P=(Fo^2^+2Fc^2^)/3' was
changed to 'calc'. New tag '_refine_ls_weighting_details' was
created. The value of the new tag was set to
'w=1/[\s^2^(Fo^2^)+(0.0383P)^2^+5.6527P] where P=(Fo^2^+2Fc^2^)/3'.

Automatic conversion script
Id: cif_fix_values 3143 2015-03-26 13:38:13Z robertas 
;
_cod_database_code 4323081

loop_
_symmetry_equiv_pos_as_xyz
'x, y, z'
'-x, -y, -z'

loop_
_atom_site_label
_atom_site_type_symbol
_atom_site_fract_x
_atom_site_fract_y
_atom_site_fract_z
_atom_site_U_iso_or_equiv
_atom_site_adp_type
_atom_site_occupancy
_atom_site_calc_flag
_atom_site_refinement_flags
_atom_site_disorder_assembly
_atom_site_disorder_group
Ti1 Ti 0.28808(4) 0.56936(4) 0.71097(4) 0.02205(16) Uani 1 d . . .
O1 O 0.20026(16) 0.62058(17) 0.76152(14) 0.0266(6) Uani 1 d . . .
F1 F 0.26744(14) 0.63384(15) 0.59622(12) 0.0294(5) Uani 1 d . . .
C1 C 0.3296(3) 0.4239(3) 0.6878(2) 0.0285(8) Uani 1 d . . .
C2 C 0.3619(3) 0.4189(2) 0.7595(2) 0.0293(9) Uani 1 d . . .
C3 C 0.2830(3) 0.4188(3) 0.8172(2) 0.0265(8) Uani 1 d . . .
C4 C 0.2026(3) 0.4183(3) 0.7815(2) 0.0270(8) Uani 1 d . . .
C5 C 0.2311(3) 0.4231(3) 0.7017(2) 0.0285(9) Uani 1 d . . .
C6 C 0.3891(3) 0.4229(3) 0.6125(2) 0.0404(10) Uani 1 d . . .
H6A H 0.4510 0.4517 0.6077 0.061 Uiso 1 calc R . .
H6B H 0.3612 0.4611 0.5644 0.061 Uiso 1 calc R . .
H6C H 0.3938 0.3553 0.6163 0.061 Uiso 1 calc R . .
C7 C 0.4600(3) 0.4111(3) 0.7738(3) 0.0384(10) Uani 1 d . . .
H7A H 0.4769 0.3430 0.7882 0.058 Uiso 1 calc R . .
H7B H 0.4672 0.4318 0.8185 0.058 Uiso 1 calc R . .
H7C H 0.5005 0.4532 0.7241 0.058 Uiso 1 calc R . .
C8 C 0.2852(3) 0.4148(3) 0.9016(2) 0.0318(9) Uani 1 d . . .
H8A H 0.2339 0.4503 0.9167 0.048 Uiso 1 calc R . .
H8B H 0.3440 0.4450 0.9031 0.048 Uiso 1 calc R . .
H8C H 0.2790 0.3464 0.9402 0.048 Uiso 1 calc R . .
C9 C 0.1051(3) 0.4116(3) 0.8224(2) 0.0325(9) Uani 1 d . . .
H9A H 0.0664 0.4479 0.7818 0.049 Uiso 1 calc R . .
H9B H 0.1025 0.4396 0.8640 0.049 Uiso 1 calc R . .
H9C H 0.0822 0.3428 0.8481 0.049 Uiso 1 calc R . .
C10 C 0.1689(3) 0.4226(3) 0.6427(2) 0.0389(10) Uani 1 d . . .
H10A H 0.1499 0.3550 0.6529 0.058 Uiso 1 calc R . .
H10B H 0.2020 0.4543 0.5868 0.058 Uiso 1 calc R . .
H10C H 0.1140 0.4584 0.6496 0.058 Uiso 1 calc R . .
Al Al 0.24427(8) 0.69276(8) 0.49093(7) 0.0270(3) Uani 1 d . . .
CB1 C 0.2680(3) 0.8357(3) 0.4629(2) 0.0327(9) Uani 1 d . . .
HB1A H 0.2538 0.8491 0.5133 0.039 Uiso 1 calc R . .
HB1B H 0.3346 0.8535 0.4414 0.039 Uiso 1 calc R . .
CB2 C 0.2120(3) 0.8991(3) 0.4012(3) 0.0370(10) Uani 1 d . . .
CB3 C 0.1280(3) 0.9318(4) 0.4250(3) 0.0584(14) Uani 1 d . . .
HB3 H 0.1058 0.9146 0.4814 0.070 Uiso 1 calc R . .
CB4 C 0.0765(4) 0.9892(4) 0.3675(4) 0.0811(19) Uani 1 d . . .
HB4 H 0.0195 1.0111 0.3852 0.097 Uiso 1 calc R . .
CB5 C 0.1052(4) 1.0149(4) 0.2866(4) 0.0817(19) Uani 1 d . . .
HB5 H 0.0692 1.0552 0.2480 0.098 Uiso 1 calc R . .
CB6 C 0.1874(4) 0.9817(4) 0.2610(3) 0.0627(15) Uani 1 d . . .
HB6 H 0.2079 0.9982 0.2044 0.075 Uiso 1 calc R . .
CB7 C 0.2402(3) 0.9241(3) 0.3181(3) 0.0426(11) Uani 1 d . . .
HB7 H 0.2966 0.9015 0.2999 0.051 Uiso 1 calc R . .
CB8 C 0.1119(3) 0.6592(3) 0.4920(2) 0.0325(9) Uani 1 d . . .
HB8A H 0.0896 0.6011 0.5420 0.039 Uiso 1 calc R . .
HB8B H 0.0743 0.7144 0.4934 0.039 Uiso 1 calc R . .
CB9 C 0.0990(2) 0.6382(3) 0.4187(2) 0.0339(9) Uani 1 d . . .
CB10 C 0.0903(3) 0.7128(4) 0.3444(3) 0.0439(11) Uani 1 d . . .
HB10 H 0.0870 0.7785 0.3408 0.053 Uiso 1 calc R . .
CB11 C 0.0862(3) 0.6922(5) 0.2751(3) 0.0580(14) Uani 1 d . . .
HB11 H 0.0799 0.7437 0.2249 0.070 Uiso 1 calc R . .
CB12 C 0.0912(3) 0.5970(5) 0.2794(3) 0.0619(16) Uani 1 d . . .
HB12 H 0.0905 0.5833 0.2319 0.074 Uiso 1 calc R . .
CB13 C 0.0972(3) 0.5230(4) 0.3522(3) 0.0549(13) Uani 1 d . . .
HB13 H 0.0984 0.4574 0.3556 0.066 Uiso 1 calc R . .
CB14 C 0.1016(3) 0.5425(3) 0.4209(3) 0.0422(11) Uani 1 d . . .
HB14 H 0.1065 0.4899 0.4709 0.051 Uiso 1 calc R . .
CB15 C 0.3380(3) 0.6348(3) 0.4324(2) 0.0299(9) Uani 1 d . . .
HB1C H 0.3925 0.6200 0.4610 0.036 Uiso 1 calc R . .
HB1D H 0.3113 0.5722 0.4346 0.036 Uiso 1 calc R . .
CB16 C 0.3692(3) 0.7003(3) 0.3451(2) 0.0297(9) Uani 1 d . . .
CB17 C 0.3261(3) 0.6945(3) 0.2827(2) 0.0325(9) Uani 1 d . . .
HB17 H 0.2779 0.6456 0.2954 0.039 Uiso 1 calc R . .
CB18 C 0.3521(3) 0.7588(3) 0.2020(2) 0.0396(10) Uani 1 d . . .
HB18 H 0.3219 0.7532 0.1604 0.048 Uiso 1 calc R . .
CB19 C 0.4216(3) 0.8309(3) 0.1823(3) 0.0434(11) Uani 1 d . . .
HB19 H 0.4382 0.8760 0.1275 0.052 Uiso 1 calc R . .
CB20 C 0.4669(3) 0.8371(3) 0.2428(2) 0.0393(10) Uani 1 d . . .
HB20 H 0.5159 0.8853 0.2295 0.047 Uiso 1 calc R . .
CB21 C 0.4405(3) 0.7725(3) 0.3231(2) 0.0311(9) Uani 1 d . . .
HB21 H 0.4719 0.7777 0.3642 0.037 Uiso 1 calc R . .
Ti2 Ti 0.14230(4) 0.66784(5) 0.83646(4) 0.02420(17) Uani 1 d . . .
O2 O 0.23263(17) 0.72549(18) 0.86484(15) 0.0305(6) Uani 1 d . . .
F2 F 0.10638(14) 0.55812(15) 0.92796(13) 0.0342(5) Uani 1 d . . .
C11 C -0.0145(3) 0.6814(3) 0.8163(2) 0.0319(9) Uani 1 d . . .
C12 C 0.0407(3) 0.7330(3) 0.7400(2) 0.0308(9) Uani 1 d . . .
C13 C 0.0899(3) 0.8116(3) 0.7467(2) 0.0293(9) Uani 1 d . . .
C14 C 0.0620(3) 0.8095(3) 0.8270(2) 0.0308(9) Uani 1 d . . .
C15 C -0.0010(3) 0.7283(3) 0.8694(2) 0.0322(9) Uani 1 d . . .
C16 C -0.0772(3) 0.5917(3) 0.8387(3) 0.0471(12) Uani 1 d . . .
H16A H -0.1418 0.6084 0.8466 0.071 Uiso 1 calc R . .
H16B H -0.0634 0.5412 0.8893 0.071 Uiso 1 calc R . .
H16C H -0.0672 0.5670 0.7948 0.071 Uiso 1 calc R . .
C17 C 0.0462(3) 0.7110(4) 0.6648(3) 0.0463(11) Uani 1 d . . .
H17A H 0.0420 0.6399 0.6801 0.069 Uiso 1 calc R . .
H17B H 0.1053 0.7384 0.6294 0.069 Uiso 1 calc R . .
H17C H -0.0049 0.7402 0.6357 0.069 Uiso 1 calc R . .
C18 C 0.1585(3) 0.8857(3) 0.6813(3) 0.0465(11) Uani 1 d . . .
H18A H 0.1828 0.8594 0.6403 0.070 Uiso 1 calc R . .
H18B H 0.2096 0.8997 0.7057 0.070 Uiso 1 calc R . .
H18C H 0.1278 0.9461 0.6553 0.070 Uiso 1 calc R . .
C19 C 0.0935(3) 0.8828(3) 0.8579(3) 0.0452(11) Uani 1 d . . .
H19A H 0.0551 0.9394 0.8421 0.068 Uiso 1 calc R . .
H19B H 0.1583 0.9040 0.8344 0.068 Uiso 1 calc R . .
H19C H 0.0876 0.8530 0.9175 0.068 Uiso 1 calc R . .
C20 C -0.0465(3) 0.6937(3) 0.9573(3) 0.0470(11) Uani 1 d . . .
H20A H -0.0130 0.7237 0.9863 0.071 Uiso 1 calc R . .
H20B H -0.0453 0.6223 0.9829 0.071 Uiso 1 calc R . .
H20C H -0.1108 0.7125 0.9598 0.071 Uiso 1 calc R . .
Ti3 Ti 0.34089(5) 0.77963(5) 0.87140(4) 0.02621(17) Uani 1 d . . .
O3 O 0.42793(17) 0.74272(18) 0.80711(15) 0.0303(6) Uani 1 d . . .
F3 F 0.33419(15) 0.91228(16) 0.81231(13) 0.0382(5) Uani 1 d . . .
C21 C 0.3678(3) 0.6649(3) 0.9981(2) 0.0371(10) Uani 1 d . . .
C22 C 0.4444(3) 0.7338(3) 0.9675(2) 0.0364(10) Uani 1 d . . .
C23 C 0.4116(3) 0.8256(3) 0.9630(2) 0.0346(10) Uani 1 d . . .
C24 C 0.3155(3) 0.8123(3) 0.9921(2) 0.0360(10) Uani 1 d . . .
C25 C 0.2880(3) 0.7129(3) 1.0144(2) 0.0346(9) Uani 1 d . . .
C26 C 0.3710(4) 0.5574(3) 1.0127(3) 0.0529(13) Uani 1 d . . .
H26A H 0.4156 0.5491 0.9697 0.079 Uiso 1 calc R . .
H26B H 0.3095 0.5318 1.0121 0.079 Uiso 1 calc R . .
H26C H 0.3900 0.5215 1.0659 0.079 Uiso 1 calc R . .
C27 C 0.5424(3) 0.7130(4) 0.9458(3) 0.0522(12) Uani 1 d . . .
H27A H 0.5738 0.6963 0.9936 0.078 Uiso 1 calc R . .
H27B H 0.5742 0.7711 0.9015 0.078 Uiso 1 calc R . .
H27C H 0.5437 0.6581 0.9280 0.078 Uiso 1 calc R . .
C28 C 0.4674(3) 0.9206(3) 0.9321(3) 0.0479(12) Uani 1 d . . .
H28A H 0.4279 0.9747 0.9091 0.072 Uiso 1 calc R . .
H28B H 0.5184 0.9214 0.8898 0.072 Uiso 1 calc R . .
H28C H 0.4927 0.9282 0.9773 0.072 Uiso 1 calc R . .
C29 C 0.2550(3) 0.8916(3) 0.9994(3) 0.0476(12) Uani 1 d . . .
H29A H 0.2705 0.9101 1.0432 0.071 Uiso 1 calc R . .
H29B H 0.1899 0.8677 1.0120 0.071 Uiso 1 calc R . .
H29C H 0.2650 0.9488 0.9477 0.071 Uiso 1 calc R . .
C30 C 0.1939(3) 0.6644(3) 1.0517(3) 0.0504(12) Uani 1 d . . .
H30A H 0.1489 0.7143 1.0486 0.076 Uiso 1 calc R . .
H30B H 0.1942 0.6219 1.1089 0.076 Uiso 1 calc R . .
H30C H 0.1768 0.6251 1.0220 0.076 Uiso 1 calc R . .
Ti4 Ti 0.48730(4) 0.68025(5) 0.74668(4) 0.02719(17) Uani 1 d . . .
O4 O 0.39628(16) 0.62379(17) 0.71415(14) 0.0268(6) Uani 1 d . . .
F4 F 0.53618(16) 0.57977(16) 0.82219(14) 0.0411(6) Uani 1 d . . .
C31 C 0.6283(3) 0.6951(3) 0.6573(3) 0.0484(12) Uani 1 d . . .
C32 C 0.6378(3) 0.7592(3) 0.6977(3) 0.0432(11) Uani 1 d . . .
C33 C 0.5731(3) 0.8312(3) 0.6740(3) 0.0389(10) Uani 1 d . . .
C34 C 0.5230(3) 0.8091(3) 0.6208(2) 0.0393(10) Uani 1 d . . .
C35 C 0.5584(3) 0.7266(3) 0.6089(3) 0.0450(11) Uani 1 d . . .
C36 C 0.6861(4) 0.6080(4) 0.6656(5) 0.096(2) Uani 1 d . . .
H36A H 0.6579 0.5662 0.6429 0.144 Uiso 1 calc R . .
H36B H 0.6891 0.5705 0.7234 0.144 Uiso 1 calc R . .
H36C H 0.7488 0.6307 0.6359 0.144 Uiso 1 calc R . .
C37 C 0.7075(3) 0.7526(5) 0.7531(3) 0.0747(17) Uani 1 d . . .
H37A H 0.6980 0.8036 0.7752 0.112 Uiso 1 calc R . .
H37B H 0.7701 0.7617 0.7221 0.112 Uiso 1 calc R . .
H37C H 0.6999 0.6881 0.7979 0.112 Uiso 1 calc R . .
C38 C 0.5605(4) 0.9175(3) 0.6982(3) 0.0582(13) Uani 1 d . . .
H38A H 0.5880 0.9769 0.6528 0.087 Uiso 1 calc R . .
H38B H 0.5910 0.9072 0.7457 0.087 Uiso 1 calc R . .
H38C H 0.4943 0.9247 0.7121 0.087 Uiso 1 calc R . .
C39 C 0.4444(3) 0.8653(4) 0.5828(3) 0.0680(16) Uani 1 d . . .
H39A H 0.4193 0.9045 0.6135 0.102 Uiso 1 calc R . .
H39B H 0.3957 0.8193 0.5838 0.102 Uiso 1 calc R . .
H39C H 0.4672 0.9086 0.5262 0.102 Uiso 1 calc R . .
C40 C 0.5276(4) 0.6824(4) 0.5535(3) 0.0759(19) Uani 1 d . . .
H40A H 0.5316 0.6113 0.5774 0.114 Uiso 1 calc R . .
H40B H 0.5676 0.7093 0.5003 0.114 Uiso 1 calc R . .
H40C H 0.4634 0.6979 0.5464 0.114 Uiso 1 calc R . .
C1T C 0.1378(11) 0.1288(13) 0.9260(12) 0.087(8) Uani 0.459(11) d PDU A 1
C2T C 0.2050(11) 0.1589(15) 0.8578(12) 0.077(6) Uani 0.459(11) d PDU A 1
H2T H 0.1886 0.1695 0.8059 0.092 Uiso 0.459(11) calc PR A 1
C3T C 0.2957(12) 0.1737(19) 0.8645(13) 0.070(5) Uani 0.459(11) d PDU A 1
H3T H 0.3407 0.1949 0.8166 0.084 Uiso 0.459(11) calc PR A 1
C4T C 0.3236(13) 0.1590(16) 0.9375(14) 0.063(5) Uani 0.459(11) d PDU A 1
H4T H 0.3869 0.1678 0.9411 0.076 Uiso 0.459(11) calc PR A 1
C5T C 0.2559(16) 0.131(3) 1.0062(15) 0.097(8) Uani 0.459(11) d PDU A 1
H5T H 0.2718 0.1223 1.0578 0.116 Uiso 0.459(11) calc PR A 1
C6T C 0.1658(15) 0.115(2) 0.9988(12) 0.080(7) Uani 0.459(11) d PDU A 1
H6T H 0.1207 0.0927 1.0466 0.096 Uiso 0.459(11) calc PR A 1
C7T C 0.0405(8) 0.1108(9) 0.9233(10) 0.087(5) Uani 0.459(11) d PDU A 1
H7T1 H 0.0159 0.0504 0.9691 0.130 Uiso 0.459(11) calc PR A 1
H7T2 H 0.0348 0.1042 0.8718 0.130 Uiso 0.459(11) calc PR A 1
H7T3 H 0.0053 0.1658 0.9270 0.130 Uiso 0.459(11) calc PR A 1
C1T' C 0.1781(12) 0.1477(13) 0.8833(8) 0.077(6) Uani 0.541(11) d PDU A 2
C2T' C 0.2707(12) 0.1690(16) 0.8684(13) 0.102(7) Uani 0.541(11) d PDU A 2
H2T' H 0.3028 0.1905 0.8142 0.122 Uiso 0.541(11) calc PR A 2
C3T' C 0.3184(13) 0.1599(18) 0.9312(14) 0.100(8) Uani 0.541(11) d PDU A 2
H3T' H 0.3832 0.1754 0.9202 0.120 Uiso 0.541(11) calc PR A 2
C4T' C 0.2717(13) 0.128(2) 1.0110(12) 0.066(5) Uani 0.541(11) d PDU A 2
H4T' H 0.3040 0.1209 1.0549 0.079 Uiso 0.541(11) calc PR A 2
C5T' C 0.1772(13) 0.106(2) 1.0247(10) 0.074(5) Uani 0.541(11) d PDU A 2
H5T' H 0.1446 0.0841 1.0788 0.089 Uiso 0.541(11) calc PR A 2
C6T' C 0.1297(10) 0.1161(14) 0.9619(8) 0.062(4) Uani 0.541(11) d PDU A 2
H6T' H 0.0648 0.1016 0.9721 0.074 Uiso 0.541(11) calc PR A 2
C7T' C 0.1296(11) 0.1548(7) 0.8157(6) 0.095(5) Uani 0.541(11) d PDU A 2
H7T4 H 0.1388 0.2216 0.7742 0.142 Uiso 0.541(11) calc PR A 2
H7T5 H 0.0634 0.1389 0.8359 0.142 Uiso 0.541(11) calc PR A 2
H7T6 H 0.1543 0.1088 0.7915 0.142 Uiso 0.541(11) calc PR A 2
C1T2 C 0.2744(4) 1.1339(4) 0.5869(4) 0.0716(16) Uani 1 d DU . .
C2T2 C 0.2835(4) 1.0955(4) 0.5285(3) 0.0704(16) Uani 1 d DU . .
H2T2 H 0.3349 1.0577 0.5233 0.085 Uiso 1 calc R . .
C3T2 C 0.2212(6) 1.1104(5) 0.4785(4) 0.100(2) Uani 1 d DU . .
H3T2 H 0.2294 1.0838 0.4376 0.120 Uiso 1 calc R . .
C4T2 C 0.1457(6) 1.1630(8) 0.4845(6) 0.152(5) Uani 1 d DU . .
H4T2 H 0.1011 1.1718 0.4492 0.182 Uiso 1 calc R . .
C5T2 C 0.1356(6) 1.2025(8) 0.5418(6) 0.166(5) Uani 1 d DU . .
H5T2 H 0.0841 1.2401 0.5468 0.199 Uiso 1 calc R . .
C6T2 C 0.2010(4) 1.1874(4) 0.5929(3) 0.118(3) Uani 1 d DU . .
H6T2 H 0.1942 1.2153 0.6330 0.142 Uiso 1 calc R . .
C7T2 C 0.3404(4) 1.1160(4) 0.6432(3) 0.133(4) Uani 1 d RDU . .
H7T1 H 0.3979 1.0951 0.6208 0.199 Uiso 1 calc R . .
H7T2 H 0.3145 1.0646 0.6957 0.199 Uiso 1 calc R . .
H7T3 H 0.3534 1.1763 0.6513 0.199 Uiso 1 calc R . .

loop_
_atom_site_aniso_label
_atom_site_aniso_U_11
_atom_site_aniso_U_22
_atom_site_aniso_U_33
_atom_site_aniso_U_23
_atom_site_aniso_U_13
_atom_site_aniso_U_12
Ti1 0.0235(3) 0.0214(3) 0.0217(3) -0.0090(3) -0.0030(3) 0.0026(3)
O1 0.0271(14) 0.0254(13) 0.0262(14) -0.0093(11) -0.0020(11) 0.0034(11)
F1 0.0327(12) 0.0324(12) 0.0242(11) -0.0115(9) -0.0059(9) 0.0042(9)
C1 0.034(2) 0.024(2) 0.028(2) -0.0107(17) -0.0020(17) 0.0046(16)
C2 0.033(2) 0.0156(18) 0.036(2) -0.0061(16) -0.0064(17) 0.0062(16)
C3 0.033(2) 0.0195(19) 0.0237(19) -0.0048(16) -0.0033(16) 0.0020(16)
C4 0.032(2) 0.0228(19) 0.025(2) -0.0088(16) -0.0021(16) 0.0006(16)
C5 0.037(2) 0.0177(18) 0.032(2) -0.0115(16) -0.0055(17) 0.0015(16)
C6 0.052(3) 0.035(2) 0.036(2) -0.018(2) 0.001(2) 0.011(2)
C7 0.033(2) 0.035(2) 0.045(3) -0.013(2) -0.0042(19) 0.0072(18)
C8 0.037(2) 0.031(2) 0.028(2) -0.0110(17) -0.0093(17) 0.0073(17)
C9 0.032(2) 0.029(2) 0.034(2) -0.0107(18) 0.0003(17) -0.0037(17)
C10 0.053(3) 0.032(2) 0.035(2) -0.0147(19) -0.014(2) -0.001(2)
Al 0.0273(6) 0.0306(6) 0.0240(6) -0.0112(5) -0.0053(5) 0.0030(5)
CB1 0.035(2) 0.036(2) 0.029(2) -0.0137(18) -0.0080(17) 0.0047(18)
CB2 0.040(2) 0.027(2) 0.043(3) -0.0102(19) -0.014(2) 0.0059(18)
CB3 0.050(3) 0.054(3) 0.071(4) -0.023(3) -0.013(3) 0.022(2)
CB4 0.057(4) 0.079(4) 0.105(5) -0.028(4) -0.028(4) 0.041(3)
CB5 0.072(4) 0.063(4) 0.098(5) -0.005(4) -0.050(4) 0.026(3)
CB6 0.076(4) 0.049(3) 0.058(3) -0.006(3) -0.035(3) 0.003(3)
CB7 0.045(3) 0.032(2) 0.044(3) -0.004(2) -0.017(2) 0.0040(19)
CB8 0.030(2) 0.038(2) 0.031(2) -0.0151(18) -0.0038(17) 0.0006(17)
CB9 0.0175(19) 0.051(3) 0.036(2) -0.020(2) -0.0033(17) -0.0027(17)
CB10 0.028(2) 0.064(3) 0.038(3) -0.017(2) -0.0082(19) 0.000(2)
CB11 0.035(3) 0.099(4) 0.034(3) -0.018(3) -0.007(2) -0.008(3)
CB12 0.030(3) 0.121(5) 0.057(4) -0.061(4) 0.000(2) -0.015(3)
CB13 0.034(3) 0.082(4) 0.066(4) -0.048(3) -0.005(2) -0.006(2)
CB14 0.030(2) 0.056(3) 0.048(3) -0.030(2) -0.0015(19) -0.005(2)
CB15 0.035(2) 0.029(2) 0.024(2) -0.0085(17) -0.0046(17) 0.0034(17)
CB16 0.029(2) 0.034(2) 0.027(2) -0.0123(17) -0.0046(17) 0.0095(17)
CB17 0.027(2) 0.039(2) 0.035(2) -0.017(2) -0.0060(17) 0.0068(18)
CB18 0.041(2) 0.052(3) 0.030(2) -0.018(2) -0.0104(19) 0.010(2)
CB19 0.052(3) 0.044(3) 0.025(2) -0.005(2) -0.002(2) 0.006(2)
CB20 0.036(2) 0.041(2) 0.035(2) -0.010(2) -0.0012(19) -0.0006(19)
CB21 0.030(2) 0.037(2) 0.027(2) -0.0122(18) -0.0073(17) 0.0059(18)
Ti2 0.0255(4) 0.0234(4) 0.0235(4) -0.0097(3) -0.0014(3) 0.0028(3)
O2 0.0351(15) 0.0307(14) 0.0273(14) -0.0130(12) -0.0050(12) 0.0040(12)
F2 0.0386(13) 0.0290(12) 0.0315(12) -0.0098(10) 0.0006(10) 0.0031(10)
C11 0.026(2) 0.031(2) 0.040(2) -0.0148(19) -0.0049(18) 0.0048(17)
C12 0.027(2) 0.035(2) 0.033(2) -0.0143(18) -0.0103(17) 0.0103(17)
C13 0.029(2) 0.025(2) 0.028(2) -0.0035(17) -0.0035(17) 0.0055(16)
C14 0.028(2) 0.026(2) 0.040(2) -0.0136(18) -0.0038(18) 0.0088(16)
C15 0.028(2) 0.031(2) 0.035(2) -0.0131(18) 0.0042(17) 0.0087(17)
C16 0.030(2) 0.042(3) 0.072(3) -0.026(2) -0.008(2) -0.0002(19)
C17 0.044(3) 0.064(3) 0.040(3) -0.027(2) -0.017(2) 0.018(2)
C18 0.039(2) 0.042(3) 0.043(3) -0.001(2) 0.000(2) 0.005(2)
C19 0.047(3) 0.037(2) 0.060(3) -0.028(2) -0.010(2) 0.014(2)
C20 0.048(3) 0.046(3) 0.044(3) -0.019(2) 0.009(2) 0.007(2)
Ti3 0.0337(4) 0.0235(4) 0.0234(4) -0.0098(3) -0.0083(3) 0.0037(3)
O3 0.0307(14) 0.0338(15) 0.0280(14) -0.0123(12) -0.0085(11) 0.0024(11)
F3 0.0473(14) 0.0362(13) 0.0348(13) -0.0156(11) -0.0123(11) 0.0056(11)
C21 0.062(3) 0.025(2) 0.027(2) -0.0090(18) -0.021(2) 0.006(2)
C22 0.048(3) 0.037(2) 0.034(2) -0.0192(19) -0.021(2) 0.010(2)
C23 0.056(3) 0.025(2) 0.027(2) -0.0103(17) -0.0175(19) -0.0028(19)
C24 0.058(3) 0.032(2) 0.023(2) -0.0148(18) -0.0105(19) 0.0056(19)
C25 0.053(3) 0.029(2) 0.023(2) -0.0104(17) -0.0088(19) -0.0020(19)
C26 0.089(4) 0.029(2) 0.046(3) -0.012(2) -0.032(3) 0.014(2)
C27 0.052(3) 0.062(3) 0.056(3) -0.030(3) -0.030(2) 0.015(2)
C28 0.070(3) 0.038(3) 0.041(3) -0.018(2) -0.017(2) -0.008(2)
C29 0.070(3) 0.042(3) 0.042(3) -0.027(2) -0.013(2) 0.015(2)
C30 0.066(3) 0.052(3) 0.029(2) -0.015(2) 0.002(2) -0.010(2)
Ti4 0.0246(4) 0.0298(4) 0.0280(4) -0.0113(3) -0.0063(3) 0.0029(3)
O4 0.0279(14) 0.0253(14) 0.0278(14) -0.0107(11) -0.0045(11) 0.0025(11)
F4 0.0436(14) 0.0412(14) 0.0420(14) -0.0157(11) -0.0188(11) 0.0127(11)
C31 0.031(2) 0.052(3) 0.056(3) -0.022(2) 0.013(2) 0.000(2)
C32 0.021(2) 0.059(3) 0.048(3) -0.019(2) -0.0035(19) -0.009(2)
C33 0.035(2) 0.042(2) 0.037(2) -0.016(2) 0.0021(19) -0.0097(19)
C34 0.036(2) 0.043(3) 0.031(2) -0.007(2) -0.0010(19) -0.0127(19)
C35 0.042(3) 0.060(3) 0.034(2) -0.024(2) 0.011(2) -0.020(2)
C36 0.050(3) 0.078(4) 0.149(7) -0.050(4) 0.033(4) 0.010(3)
C37 0.037(3) 0.101(5) 0.077(4) -0.018(3) -0.024(3) -0.012(3)
C38 0.070(3) 0.042(3) 0.062(3) -0.025(3) 0.006(3) -0.014(2)
C39 0.053(3) 0.067(4) 0.053(3) 0.017(3) -0.020(3) -0.007(3)
C40 0.087(4) 0.100(5) 0.047(3) -0.048(3) 0.025(3) -0.048(3)
C1T 0.098(13) 0.032(10) 0.126(19) -0.032(14) 0.004(14) 0.012(9)
C2T 0.057(10) 0.034(8) 0.120(14) -0.020(9) 0.023(11) 0.015(8)
C3T 0.063(9) 0.045(9) 0.099(11) -0.023(9) -0.016(9) 0.007(7)
C4T 0.077(11) 0.023(8) 0.097(11) -0.033(8) -0.010(10) 0.005(8)
C5T 0.090(15) 0.042(10) 0.139(14) -0.027(11) 0.023(12) 0.003(12)
C6T 0.060(11) 0.043(9) 0.126(15) -0.026(13) 0.001(12) 0.010(10)
C7T 0.066(9) 0.048(7) 0.154(15) -0.055(9) 0.005(9) 0.005(6)
C1T' 0.099(15) 0.044(9) 0.085(11) -0.024(9) -0.011(12) 0.020(11)
C2T' 0.120(15) 0.038(9) 0.120(12) -0.018(9) 0.030(12) 0.006(11)
C3T' 0.085(12) 0.064(12) 0.117(13) -0.009(11) 0.016(12) 0.001(11)
C4T' 0.053(7) 0.048(9) 0.098(10) -0.027(8) -0.018(7) 0.016(7)
C5T' 0.065(9) 0.058(9) 0.098(10) -0.027(9) -0.013(8) 0.024(7)
C6T' 0.061(8) 0.055(8) 0.079(10) -0.031(8) -0.026(7) 0.024(6)
C7T' 0.194(16) 0.036(6) 0.054(7) -0.011(5) -0.038(8) 0.029(7)
C1T2 0.068(4) 0.045(3) 0.085(4) -0.004(3) -0.019(3) -0.012(3)
C2T2 0.079(4) 0.056(3) 0.063(4) -0.019(3) 0.020(3) -0.023(3)
C3T2 0.109(6) 0.100(6) 0.069(5) -0.016(4) 0.009(4) -0.053(5)
C4T2 0.069(5) 0.226(12) 0.105(7) 0.005(7) -0.036(5) -0.028(6)
C5T2 0.121(8) 0.206(11) 0.148(10) -0.050(9) 0.000(7) 0.071(7)
C6T2 0.153(8) 0.093(5) 0.114(6) -0.047(5) -0.020(6) 0.060(5)
C7T2 0.144(7) 0.089(5) 0.115(6) 0.037(4) -0.073(6) -0.053(5)

loop_
_atom_type_symbol
_atom_type_description
_atom_type_scat_dispersion_real
_atom_type_scat_dispersion_imag
_atom_type_scat_source
C C 0.0033 0.0016 'International Tables Vol C Tables 4.2.6.8 and 6.1.1.4'
H H 0.0000 0.0000 'International Tables Vol C Tables 4.2.6.8 and 6.1.1.4'
O O 0.0106 0.0060 'International Tables Vol C Tables 4.2.6.8 and 6.1.1.4'
Al Al 0.0645 0.0514 'International Tables Vol C Tables 4.2.6.8 and 6.1.1.4'
Ti Ti 0.2776 0.4457 'International Tables Vol C Tables 4.2.6.8 and 6.1.1.4'
F F 0.0171 0.0103 'International Tables Vol C Tables 4.2.6.8 and 6.1.1.4'

loop_
_geom_angle_atom_site_label_1
_geom_angle_atom_site_label_2
_geom_angle_atom_site_label_3
_geom_angle
_geom_angle_site_symmetry_1
_geom_angle_site_symmetry_3
_geom_angle_publ_flag
O4 Ti1 O1 105.76(11) . . y
O4 Ti1 F1 104.85(10) . . y
O1 Ti1 F1 101.01(10) . . y
O4 Ti1 C3 101.66(12) . . ?
O1 Ti1 C3 96.14(12) . . ?
F1 Ti1 C3 142.93(11) . . ?
O4 Ti1 C4 137.00(12) . . ?
O1 Ti1 C4 86.54(12) . . ?
F1 Ti1 C4 113.09(11) . . ?
C3 Ti1 C4 35.40(12) . . ?
O4 Ti1 C2 84.80(12) . . ?
O1 Ti1 C2 131.12(12) . . ?
F1 Ti1 C2 122.61(11) . . ?
C3 Ti1 C2 35.53(13) . . ?
C4 Ti1 C2 58.21(13) . . ?
O4 Ti1 C5 138.62(12) . . ?
O1 Ti1 C5 111.72(12) . . ?
F1 Ti1 C5 84.88(11) . . ?
C3 Ti1 C5 58.19(13) . . ?
C4 Ti1 C5 34.45(12) . . ?
C2 Ti1 C5 57.49(13) . . ?
O4 Ti1 C1 104.35(12) . . ?
O1 Ti1 C1 143.86(12) . . ?
F1 Ti1 C1 90.06(11) . . ?
C3 Ti1 C1 58.26(13) . . ?
C4 Ti1 C1 57.65(12) . . ?
C2 Ti1 C1 34.32(13) . . ?
C5 Ti1 C1 34.56(12) . . ?
Ti1 O1 Ti2 159.49(15) . . y
Al F1 Ti1 178.16(13) . . y
C2 C1 C5 108.1(3) . . ?
C2 C1 C6 125.4(3) . . ?
C5 C1 C6 126.4(3) . . ?
C2 C1 Ti1 72.0(2) . . ?
C5 C1 Ti1 72.4(2) . . ?
C6 C1 Ti1 124.7(3) . . ?
C1 C2 C3 107.6(3) . . ?
C1 C2 C7 126.1(3) . . ?
C3 C2 C7 126.3(4) . . ?
C1 C2 Ti1 73.7(2) . . ?
C3 C2 Ti1 69.48(19) . . ?
C7 C2 Ti1 124.1(3) . . ?
C4 C3 C2 107.9(3) . . ?
C4 C3 C8 126.3(3) . . ?
C2 C3 C8 125.8(3) . . ?
C4 C3 Ti1 74.2(2) . . ?
C2 C3 Ti1 75.0(2) . . ?
C8 C3 Ti1 119.1(2) . . ?
C5 C4 C3 108.1(3) . . ?
C5 C4 C9 126.1(3) . . ?
C3 C4 C9 125.9(3) . . ?
C5 C4 Ti1 74.2(2) . . ?
C3 C4 Ti1 70.4(2) . . ?
C9 C4 Ti1 122.2(2) . . ?
C4 C5 C1 108.3(3) . . ?
C4 C5 C10 126.0(3) . . ?
C1 C5 C10 125.6(3) . . ?
C4 C5 Ti1 71.4(2) . . ?
C1 C5 Ti1 73.1(2) . . ?
C10 C5 Ti1 123.5(2) . . ?
F1 Al CB15 101.29(13) . . y
F1 Al CB8 107.11(14) . . y
CB15 Al CB8 116.15(17) . . y
F1 Al CB1 104.46(13) . . y
CB15 Al CB1 114.28(17) . . y
CB8 Al CB1 111.95(17) . . y
CB2 CB1 Al 113.3(3) . . y
CB3 CB2 CB7 117.4(4) . . ?
CB3 CB2 CB1 121.2(4) . . ?
CB7 CB2 CB1 121.3(4) . . ?
CB4 CB3 CB2 120.6(5) . . ?
CB5 CB4 CB3 121.8(5) . . ?
CB4 CB5 CB6 119.0(5) . . ?
CB5 CB6 CB7 119.9(5) . . ?
CB2 CB7 CB6 121.2(5) . . ?
CB9 CB8 Al 111.9(3) . . ?
CB10 CB9 CB14 117.2(4) . . ?
CB10 CB9 CB8 121.8(4) . . ?
CB14 CB9 CB8 120.8(4) . . ?
CB9 CB10 CB11 120.7(5) . . ?
CB12 CB11 CB10 120.2(5) . . ?
CB13 CB12 CB11 119.6(5) . . ?
CB12 CB13 CB14 120.7(5) . . ?
CB13 CB14 CB9 121.5(5) . . ?
CB16 CB15 Al 113.3(2) . . ?
CB17 CB16 CB21 117.1(4) . . ?
CB17 CB16 CB15 121.6(4) . . ?
CB21 CB16 CB15 121.3(3) . . ?
CB16 CB17 CB18 121.4(4) . . ?
CB19 CB18 CB17 120.2(4) . . ?
CB20 CB19 CB18 119.6(4) . . ?
CB19 CB20 CB21 119.8(4) . . ?
CB20 CB21 CB16 121.9(4) . . ?
O2 Ti2 F2 103.21(11) . . y
O2 Ti2 O1 106.23(11) . . y
F2 Ti2 O1 104.12(10) . . y
O2 Ti2 C13 96.69(13) . . ?
F2 Ti2 C13 143.64(12) . . ?
O1 Ti2 C13 98.98(12) . . ?
O2 Ti2 C15 108.89(13) . . ?
F2 Ti2 C15 86.36(12) . . ?
O1 Ti2 C15 139.80(13) . . ?
C13 Ti2 C15 58.27(13) . . ?
O2 Ti2 C14 84.81(12) . . ?
F2 Ti2 C14 116.38(12) . . ?
O1 Ti2 C14 134.40(12) . . ?
C13 Ti2 C14 35.43(13) . . ?
C15 Ti2 C14 34.62(13) . . ?
O2 Ti2 C12 131.60(13) . . ?
F2 Ti2 C12 120.20(12) . . ?
O1 Ti2 C12 84.17(12) . . ?
C13 Ti2 C12 35.15(13) . . ?
C15 Ti2 C12 57.88(13) . . ?
C14 Ti2 C12 58.28(13) . . ?
O2 Ti2 C11 141.84(12) . . ?
F2 Ti2 C11 88.38(12) . . ?
O1 Ti2 C11 105.85(12) . . ?
C13 Ti2 C11 58.18(13) . . ?
C15 Ti2 C11 34.72(13) . . ?
C14 Ti2 C11 57.84(13) . . ?
C12 Ti2 C11 34.69(13) . . ?
Ti2 O2 Ti3 165.46(15) . . y
C15 C11 C12 108.2(3) . . ?
C15 C11 C16 124.9(4) . . ?
C12 C11 C16 126.8(4) . . ?
C15 C11 Ti2 72.3(2) . . ?
C12 C11 Ti2 72.6(2) . . ?
C16 C11 Ti2 120.9(3) . . ?
C11 C12 C13 107.7(3) . . ?
C11 C12 C17 126.8(4) . . ?
C13 C12 C17 125.5(4) . . ?
C11 C12 Ti2 72.7(2) . . ?
C13 C12 Ti2 71.1(2) . . ?
C17 C12 Ti2 122.3(3) . . ?
C12 C13 C14 107.8(3) . . ?
C12 C13 C18 127.0(4) . . ?
C14 C13 C18 125.2(4) . . ?
C12 C13 Ti2 73.7(2) . . ?
C14 C13 Ti2 73.3(2) . . ?
C18 C13 Ti2 119.5(3) . . ?
C15 C14 C13 107.5(3) . . ?
C15 C14 C19 127.3(4) . . ?
C13 C14 C19 125.2(4) . . ?
C15 C14 Ti2 72.7(2) . . ?
C13 C14 Ti2 71.2(2) . . ?
C19 C14 Ti2 122.6(3) . . ?
C14 C15 C11 108.6(3) . . ?
C14 C15 C20 127.1(4) . . ?
C11 C15 C20 124.3(4) . . ?
C14 C15 Ti2 72.7(2) . . ?
C11 C15 Ti2 73.0(2) . . ?
C20 C15 Ti2 119.5(3) . . ?
O2 Ti3 O3 104.42(11) . . y
O2 Ti3 F3 104.09(11) . . y
O3 Ti3 F3 103.56(11) . . y
O2 Ti3 C21 99.06(14) . . ?
O3 Ti3 C21 97.71(13) . . ?
F3 Ti3 C21 143.26(12) . . ?
O2 Ti3 C23 140.49(13) . . ?
O3 Ti3 C23 109.90(13) . . ?
F3 Ti3 C23 86.52(12) . . ?
C21 Ti3 C23 57.94(13) . . ?
O2 Ti3 C22 133.91(14) . . ?
O3 Ti3 C22 85.90(13) . . ?
F3 Ti3 C22 117.11(13) . . ?
C21 Ti3 C22 34.89(14) . . ?
C23 Ti3 C22 34.85(13) . . ?
O2 Ti3 C24 106.65(14) . . ?
O3 Ti3 C24 142.81(13) . . ?
F3 Ti3 C24 88.22(12) . . ?
C21 Ti3 C24 57.70(14) . . ?
C23 Ti3 C24 34.70(14) . . ?
C22 Ti3 C24 57.75(14) . . ?
O2 Ti3 C25 84.68(13) . . ?
O3 Ti3 C25 132.20(13) . . ?
F3 Ti3 C25 119.80(12) . . ?
C21 Ti3 C25 34.83(14) . . ?
C23 Ti3 C25 57.83(14) . . ?
C22 Ti3 C25 57.94(15) . . ?
C24 Ti3 C25 34.60(13) . . ?
Ti4 O3 Ti3 163.09(16) . . y
C22 C21 C25 108.5(3) . . ?
C22 C21 C26 125.6(4) . . ?
C25 C21 C26 125.8(4) . . ?
C22 C21 Ti3 73.1(2) . . ?
C25 C21 Ti3 73.6(2) . . ?
C26 C21 Ti3 120.4(3) . . ?
C21 C22 C23 107.6(4) . . ?
C21 C22 C27 126.1(4) . . ?
C23 C22 C27 126.3(4) . . ?
C21 C22 Ti3 72.0(2) . . ?
C23 C22 Ti3 72.5(2) . . ?
C27 C22 Ti3 122.1(3) . . ?
C24 C23 C22 108.0(3) . . ?
C24 C23 C28 125.4(4) . . ?
C22 C23 C28 126.7(4) . . ?
C24 C23 Ti3 73.0(2) . . ?
C22 C23 Ti3 72.6(2) . . ?
C28 C23 Ti3 119.6(3) . . ?
C23 C24 C25 108.5(4) . . ?
C23 C24 C29 124.7(4) . . ?
C25 C24 C29 126.8(4) . . ?
C23 C24 Ti3 72.3(2) . . ?
C25 C24 Ti3 72.9(2) . . ?
C29 C24 Ti3 121.9(3) . . ?
C24 C25 C21 107.4(4) . . ?
C24 C25 C30 127.4(4) . . ?
C21 C25 C30 125.2(4) . . ?
C24 C25 Ti3 72.5(2) . . ?
C21 C25 Ti3 71.5(2) . . ?
C30 C25 Ti3 123.3(3) . . ?
O3 Ti4 F4 102.59(11) . . y
O3 Ti4 O4 106.30(11) . . y
F4 Ti4 O4 105.93(11) . . y
O3 Ti4 C34 100.72(14) . . ?
F4 Ti4 C34 143.52(13) . . ?
O4 Ti4 C34 93.85(13) . . ?
O3 Ti4 C33 84.84(13) . . ?
F4 Ti4 C33 120.70(13) . . ?
O4 Ti4 C33 128.50(13) . . ?
C34 Ti4 C33 35.06(14) . . ?
O3 Ti4 C35 135.49(15) . . ?
F4 Ti4 C35 116.60(15) . . ?
O4 Ti4 C35 83.34(13) . . ?
C34 Ti4 C35 34.77(15) . . ?
C33 Ti4 C35 57.91(15) . . ?
O3 Ti4 C31 139.53(15) . . ?
F4 Ti4 C31 86.98(14) . . ?
O4 Ti4 C31 108.60(15) . . ?
C34 Ti4 C31 57.39(16) . . ?
C33 Ti4 C31 57.40(15) . . ?
C35 Ti4 C31 34.36(16) . . ?
O3 Ti4 C32 105.50(14) . . ?
F4 Ti4 C32 88.93(14) . . ?
O4 Ti4 C32 140.70(14) . . ?
C34 Ti4 C32 57.81(15) . . ?
C33 Ti4 C32 34.52(15) . . ?
C35 Ti4 C32 57.69(15) . . ?
C31 Ti4 C32 34.62(15) . . ?
Ti1 O4 Ti4 162.36(15) . . y
C35 C31 C32 108.9(4) . . ?
C35 C31 C36 126.7(5) . . ?
C32 C31 C36 124.4(5) . . ?
C35 C31 Ti4 72.7(2) . . ?
C32 C31 Ti4 72.7(2) . . ?
C36 C31 Ti4 121.2(3) . . ?
C33 C32 C31 107.6(4) . . ?
C33 C32 C37 127.0(4) . . ?
C31 C32 C37 125.4(4) . . ?
C33 C32 Ti4 72.2(2) . . ?
C31 C32 Ti4 72.7(2) . . ?
C37 C32 Ti4 122.6(3) . . ?
C32 C33 C34 107.4(4) . . ?
C32 C33 C38 126.8(4) . . ?
C34 C33 C38 125.7(4) . . ?
C32 C33 Ti4 73.3(2) . . ?
C34 C33 Ti4 70.9(2) . . ?
C38 C33 Ti4 122.5(3) . . ?
C35 C34 C33 109.0(4) . . ?
C35 C34 C39 125.4(4) . . ?
C33 C34 C39 125.6(4) . . ?
C35 C34 Ti4 74.6(2) . . ?
C33 C34 Ti4 74.0(2) . . ?
C39 C34 Ti4 118.0(3) . . ?
C31 C35 C34 107.0(4) . . ?
C31 C35 C40 127.1(5) . . ?
C34 C35 C40 125.9(5) . . ?
C31 C35 Ti4 72.9(2) . . ?
C34 C35 Ti4 70.7(2) . . ?
C40 C35 Ti4 122.4(3) . . ?
C6T C1T C2T 117.1(14) . . ?
C6T C1T C7T 119.8(14) . . ?
C2T C1T C7T 123.0(15) . . ?
C3T C2T C1T 120.2(15) . . ?
C4T C3T C2T 122.6(15) . . ?
C3T C4T C5T 117.4(14) . . ?
C6T C5T C4T 119.3(15) . . ?
C1T C6T C5T 123.3(14) . . ?
C2T' C1T' C6T' 120.8(12) . . ?
C2T' C1T' C7T' 119.3(14) . . ?
C6T' C1T' C7T' 119.8(13) . . ?
C1T' C2T' C3T' 120.5(14) . . ?
C2T' C3T' C4T' 120.0(14) . . ?
C5T' C4T' C3T' 118.4(12) . . ?
C6T' C5T' C4T' 121.5(13) . . ?
C5T' C6T' C1T' 118.8(12) . . ?
C6T2 C1T2 C2T2 118.6(5) . . ?
C6T2 C1T2 C7T2 120.2(6) . . ?
C2T2 C1T2 C7T2 121.2(5) . . ?
C3T2 C2T2 C1T2 120.6(6) . . ?
C2T2 C3T2 C4T2 121.6(7) . . ?
C5T2 C4T2 C3T2 118.8(8) . . ?
C4T2 C5T2 C6T2 119.3(8) . . ?
C1T2 C6T2 C5T2 121.2(6) . . ?

loop_
_geom_bond_atom_site_label_1
_geom_bond_atom_site_label_2
_geom_bond_distance
_geom_bond_site_symmetry_2
_geom_bond_publ_flag
Ti1 O4 1.796(2) . y
Ti1 O1 1.796(2) . y
Ti1 F1 1.982(2) . y
Ti1 C3 2.309(4) . ?
Ti1 C4 2.359(4) . ?
Ti1 C2 2.381(3) . ?
Ti1 C5 2.395(4) . ?
Ti1 C1 2.403(4) . ?
O1 Ti2 1.843(2) . y
F1 Al 1.838(2) . y
C1 C2 1.412(5) . ?
C1 C5 1.425(5) . ?
C1 C6 1.501(5) . ?
C2 C3 1.433(5) . ?
C2 C7 1.490(5) . ?
C3 C4 1.420(5) . ?
C3 C8 1.499(5) . ?
C4 C5 1.408(5) . ?
C4 C9 1.490(5) . ?
C5 C10 1.495(5) . ?
Al CB15 1.994(4) . y
Al CB8 1.995(4) . y
Al CB1 1.998(4) . y
CB1 CB2 1.499(5) . ?
CB2 CB3 1.388(6) . ?
CB2 CB7 1.391(6) . ?
CB3 CB4 1.382(7) . ?
CB4 CB5 1.353(8) . ?
CB5 CB6 1.381(8) . ?
CB6 CB7 1.391(6) . ?
CB8 CB9 1.500(5) . ?
CB9 CB10 1.393(6) . ?
CB9 CB14 1.403(6) . ?
CB10 CB11 1.398(6) . ?
CB11 CB12 1.383(7) . ?
CB12 CB13 1.362(7) . ?
CB13 CB14 1.379(6) . ?
CB15 CB16 1.498(5) . ?
CB16 CB17 1.392(5) . ?
CB16 CB21 1.397(5) . ?
CB17 CB18 1.393(5) . ?
CB18 CB19 1.382(6) . ?
CB19 CB20 1.382(6) . ?
CB20 CB21 1.389(5) . ?
Ti2 O2 1.807(3) . y
Ti2 F2 1.825(2) . y
Ti2 C13 2.334(4) . ?
Ti2 C15 2.361(4) . ?
Ti2 C14 2.362(4) . ?
Ti2 C12 2.368(4) . ?
Ti2 C11 2.370(4) . ?
O2 Ti3 1.815(3) . y
C11 C15 1.412(5) . ?
C11 C12 1.412(5) . ?
C11 C16 1.502(5) . ?
C12 C13 1.420(5) . ?
C12 C17 1.496(5) . ?
C13 C14 1.429(5) . ?
C13 C18 1.506(5) . ?
C14 C15 1.405(5) . ?
C14 C19 1.494(5) . ?
C15 C20 1.508(5) . ?
Ti3 O3 1.816(3) . y
Ti3 F3 1.853(2) . y
Ti3 C21 2.351(4) . ?
Ti3 C23 2.363(4) . ?
Ti3 C22 2.364(4) . ?
Ti3 C24 2.372(4) . ?
Ti3 C25 2.378(4) . ?
O3 Ti4 1.808(3) . y
C21 C22 1.414(6) . ?
C21 C25 1.416(6) . ?
C21 C26 1.512(5) . ?
C22 C23 1.416(5) . ?
C22 C27 1.493(6) . ?
C23 C24 1.412(6) . ?
C23 C28 1.495(6) . ?
C24 C25 1.413(5) . ?
C24 C29 1.501(5) . ?
C25 C30 1.493(6) . ?
Ti4 F4 1.817(2) . y
Ti4 O4 1.848(2) . y
Ti4 C34 2.323(4) . ?
Ti4 C33 2.363(4) . ?
Ti4 C35 2.373(4) . ?
Ti4 C31 2.376(4) . ?
Ti4 C32 2.376(4) . ?
C31 C35 1.403(6) . ?
C31 C32 1.414(6) . ?
C31 C36 1.511(7) . ?
C32 C33 1.406(6) . ?
C32 C37 1.503(6) . ?
C33 C34 1.412(6) . ?
C33 C38 1.501(6) . ?
C34 C35 1.404(6) . ?
C34 C39 1.506(6) . ?
C35 C40 1.499(6) . ?
C1T C6T 1.366(12) . ?
C1T C2T 1.378(12) . ?
C1T C7T 1.460(14) . ?
C2T C3T 1.374(12) . ?
C3T C4T 1.367(12) . ?
C4T C5T 1.388(12) . ?
C5T C6T 1.374(12) . ?
C1T' C2T' 1.355(12) . ?
C1T' C6T' 1.384(12) . ?
C1T' C7T' 1.463(13) . ?
C2T' C3T' 1.373(12) . ?
C3T' C4T' 1.393(12) . ?
C4T' C5T' 1.384(12) . ?
C5T' C6T' 1.371(12) . ?
C1T2 C6T2 1.349(7) . ?
C1T2 C2T2 1.361(7) . ?
C1T2 C7T2 1.451(7) . ?
C2T2 C3T2 1.331(8) . ?
C3T2 C4T2 1.363(9) . ?
C4T2 C5T2 1.354(10) . ?
C5T2 C6T2 1.379(9) . ?
